data_7210440
loop_
_publ_author_name
'Hou, Yuan-Feng'
'Yu, Yang'
'Yue, Ke-Fen'
'Wei, Qing'
'Liu, Yong-Liang'
'Zhou, Chun-Sheng'
'Wang, Yao-Yu'

_publ_section_title
;
 Two unique entangling ZnII/CdII coordination frameworks featuring
 multiform helical motifs based on long mixed ligands
;
_journal_issue 36
_journal_name_full CrystEngComm
_journal_page_first 7161
_journal_paper_doi 10.1039/c3ce41127c
_journal_volume 15
_journal_year 2013
_chemical_formula_sum 'C84 H90 Cd3 N12 O12 S6'
_chemical_formula_weight 1989.24
_chemical_name_systematic
;
?
;
_space_group_IT_number 152
_symmetry_space_group_name_Hall 'P 31 2"'
_symmetry_space_group_name_H-M 'P 31 2 1'
_atom_sites_solution_hydrogens geom
_atom_sites_solution_primary direct
_atom_sites_solution_secondary difmap
_audit_creation_method SHELXL-97
_cell_angle_alpha 90.00
_cell_angle_beta 90.00
_cell_angle_gamma 120.00
_cell_formula_units_Z 1
_cell_length_a 11.9375(13)
_cell_length_b 11.9375(13)
_cell_length_c 17.2686(18)
_cell_measurement_temperature 296(2)
_cell_volume 2131.2(4)
_computing_structure_refinement 'SHELXL-97 (Sheldrick, 1997)'
_computing_structure_solution 'SHELXS-97 (Sheldrick, 1990)'
_diffrn_ambient_temperature 296(2)
_diffrn_measured_fraction_theta_full 1.000
_diffrn_measured_fraction_theta_max 1.000
_diffrn_radiation_monochromator graphite
_diffrn_radiation_source 'fine-focus sealed tube'
_diffrn_radiation_type MoK\a
_diffrn_radiation_wavelength 0.71073
_diffrn_reflns_av_R_equivalents 0.0439
_diffrn_reflns_av_sigmaI/netI 0.0365
_diffrn_reflns_limit_h_max 14
_diffrn_reflns_limit_h_min -11
_diffrn_reflns_limit_k_max 14
_diffrn_reflns_limit_k_min -13
_diffrn_reflns_limit_l_max 19
_diffrn_reflns_limit_l_min -20
_diffrn_reflns_number 10764
_diffrn_reflns_theta_full 25.09
_diffrn_reflns_theta_max 25.09
_diffrn_reflns_theta_min 1.97
_exptl_absorpt_coefficient_mu 0.956
_exptl_absorpt_correction_T_max 0.875
_exptl_absorpt_correction_T_min 0.751
_exptl_absorpt_correction_type multi-scan
_exptl_crystal_density_diffrn 1.550
_exptl_crystal_density_method 'not measured'
_exptl_crystal_F_000 1014
_exptl_crystal_size_max 0.3
_exptl_crystal_size_mid 0.25
_exptl_crystal_size_min 0.14
_refine_diff_density_max 0.326
_refine_diff_density_min -0.331
_refine_diff_density_rms 0.050
_refine_ls_abs_structure_details 'Flack H D (1983), Acta Cryst. A39, 876-881'
_refine_ls_abs_structure_Flack -0.01(4)
_refine_ls_extinction_method none
_refine_ls_goodness_of_fit_ref 0.905
_refine_ls_hydrogen_treatment constr
_refine_ls_matrix_type full
_refine_ls_number_parameters 178
_refine_ls_number_reflns 2522
_refine_ls_number_restraints 0
_refine_ls_restrained_S_all 0.905
_refine_ls_R_factor_all 0.0527
_refine_ls_R_factor_gt 0.0379
_refine_ls_shift/su_max 0.000
_refine_ls_shift/su_mean 0.000
_refine_ls_structure_factor_coef Fsqd
_refine_ls_weighting_details 'calc w=1/[\s^2^(Fo^2^)+(0.0758P)^2^+0.0000P] where P=(Fo^2^+2Fc^2^)/3'
_refine_ls_weighting_scheme calc
_refine_ls_wR_factor_gt 0.0971
_refine_ls_wR_factor_ref 0.1110
_reflns_number_gt 1960
_reflns_number_total 2522
_reflns_threshold_expression >2sigma(I)
_cod_data_source_file c3ce41127c.txt
_cod_data_source_block xb4225_0m
_cod_original_sg_symbol_H-M P3121
_cod_database_code 7210440

loop_
_symmetry_equiv_pos_as_xyz
'x, y, z'
'-y, x-y, z+1/3'
'-x+y, -x, z+2/3'
'y, x, -z'
'-x, -x+y, -z+1/3'
'x-y, -y, -z+2/3'

loop_
_atom_site_label
_atom_site_type_symbol
_atom_site_fract_x
_atom_site_fract_y
_atom_site_fract_z
_atom_site_U_iso_or_equiv
_atom_site_adp_type
_atom_site_occupancy
_atom_site_symmetry_multiplicity
_atom_site_calc_flag
_atom_site_refinement_flags
Cd1 Cd 0.0000 0.47401(5) 0.1667 0.0783(2) Uani 1 2 d S
S1 S 0.25536(13) 0.91362(13) 0.30438(7) 0.0804(4) Uani 1 1 d .
O1 O 0.1279(4) 0.6970(4) 0.2206(2) 0.0957(11) Uani 1 1 d .
O2 O 0.2122(4) 0.6099(4) 0.1464(2) 0.1017(13) Uani 1 1 d .
C14 C 0.1396(7) 0.3245(7) 0.3538(4) 0.1025(18) Uani 1 1 d .
H14 H 0.2060 0.3163 0.3762 0.123 Uiso 1 1 calc R
N2 N 0.0136(5) 0.2658(5) 0.3777(2) 0.0921(12) Uani 1 1 d .
C26 C 0.3744(5) 0.9293(5) 0.2350(3) 0.0726(14) Uani 1 1 d .
C31 C 0.4955(6) 1.0384(6) 0.2323(3) 0.101(2) Uani 1 1 d .
H31 H 0.5170 1.1039 0.2683 0.121 Uiso 1 1 calc R
C39 C 0.2221(6) 0.7050(5) 0.1851(3) 0.0754(13) Uani 1 1 d .
C42 C 0.3470(5) 0.8272(5) 0.1848(3) 0.0719(13) Uani 1 1 d .
C48 C 0.5571(7) 0.9506(7) 0.1257(4) 0.110(2) Uani 1 1 d .
H48 H 0.6170 0.9579 0.0887 0.132 Uiso 1 1 calc R
N1 N 0.0287(4) 0.3806(5) 0.2747(2) 0.0862(12) Uani 1 1 d .
C57 C -0.0486(6) 0.3043(6) 0.3289(3) 0.0831(15) Uani 1 1 d .
C62 C 0.5843(6) 1.0522(8) 0.1779(4) 0.104(2) Uani 1 1 d .
H62 H 0.6631 1.1289 0.1752 0.125 Uiso 1 1 calc R
C65 C 0.1487(6) 0.3961(7) 0.2919(4) 0.1019(19) Uani 1 1 d .
H65 H 0.2244 0.4484 0.2646 0.122 Uiso 1 1 calc R
C66 C 0.4402(6) 0.8423(6) 0.1318(3) 0.0854(15) Uani 1 1 d .
H66 H 0.4213 0.7740 0.0984 0.102 Uiso 1 1 calc R
C76 C -0.1862(6) 0.2692(8) 0.3415(4) 0.113(2) Uani 1 1 d .
H76A H -0.2106 0.3114 0.3033 0.169 Uiso 1 1 calc R
H76B H -0.1953 0.2964 0.3922 0.169 Uiso 1 1 calc R
H76C H -0.2409 0.1772 0.3370 0.169 Uiso 1 1 calc R
C85 C -0.0380(10) 0.1830(8) 0.4444(4) 0.129(3) Uani 1 1 d .
H85A H 0.0175 0.2263 0.4884 0.155 Uiso 1 1 calc R
H85B H -0.1226 0.1718 0.4559 0.155 Uiso 1 1 calc R
C100 C -0.1092(15) -0.0381(12) 0.4935(8) 0.191(6) Uani 1 1 d .
H10A H -0.1966 -0.0991 0.4770 0.229 Uiso 1 1 calc R
H10B H -0.1149 -0.0008 0.5422 0.229 Uiso 1 1 calc R
C105 C -0.0500(18) 0.0630(11) 0.4370(7) 0.298(11) Uani 1 1 d .
H10C H 0.0367 0.0776 0.4291 0.358 Uiso 1 1 calc R
H10D H -0.0964 0.0271 0.3889 0.358 Uiso 1 1 calc R

loop_
_atom_site_aniso_label
_atom_site_aniso_U_11
_atom_site_aniso_U_22
_atom_site_aniso_U_33
_atom_site_aniso_U_23
_atom_site_aniso_U_13
_atom_site_aniso_U_12
Cd1 0.0689(4) 0.0781(3) 0.0848(3) 0.00164(15) 0.0033(3) 0.03447(19)
S1 0.0755(8) 0.0768(9) 0.0779(7) -0.0048(6) 0.0028(6) 0.0299(7)
O1 0.067(2) 0.073(2) 0.123(3) -0.021(2) -0.003(2) 0.017(2)
O2 0.105(3) 0.069(2) 0.113(3) -0.015(2) 0.008(2) 0.030(2)
C14 0.102(5) 0.128(5) 0.097(4) -0.002(4) -0.011(4) 0.071(4)
N2 0.107(4) 0.096(4) 0.085(3) 0.002(3) -0.002(3) 0.059(3)
C26 0.064(3) 0.063(3) 0.076(3) 0.003(2) 0.000(2) 0.021(3)
C31 0.095(4) 0.080(4) 0.090(4) -0.015(3) 0.009(3) 0.016(4)
C39 0.069(3) 0.070(3) 0.080(3) -0.003(3) -0.010(3) 0.029(3)
C42 0.068(3) 0.065(3) 0.076(3) 0.000(3) -0.002(2) 0.029(3)
C48 0.096(5) 0.105(5) 0.111(5) -0.010(4) 0.026(4) 0.036(5)
N1 0.079(3) 0.099(3) 0.077(2) 0.008(2) 0.003(2) 0.042(3)
C57 0.080(4) 0.083(4) 0.084(3) 0.000(3) -0.002(3) 0.039(3)
C62 0.074(4) 0.081(4) 0.113(5) -0.005(4) 0.023(3) 0.006(4)
C65 0.078(4) 0.134(6) 0.103(4) 0.001(4) 0.007(3) 0.060(4)
C66 0.084(4) 0.066(3) 0.097(4) -0.008(3) 0.003(3) 0.030(3)
C76 0.082(4) 0.122(6) 0.126(5) 0.033(5) 0.014(4) 0.045(4)
C85 0.178(9) 0.131(6) 0.104(5) 0.022(4) 0.011(5) 0.096(7)
C100 0.216(12) 0.139(9) 0.210(10) 0.059(8) 0.008(10) 0.084(8)
C105 0.58(3) 0.146(9) 0.196(11) 0.070(8) 0.144(14) 0.203(16)

loop_
_atom_type_symbol
_atom_type_description
_atom_type_scat_dispersion_real
_atom_type_scat_dispersion_imag
_atom_type_scat_source
C C 0.0033 0.0016 'International Tables Vol C Tables 4.2.6.8 and 6.1.1.4'
H H 0.0000 0.0000 'International Tables Vol C Tables 4.2.6.8 and 6.1.1.4'
Cd Cd -0.8075 1.2024 'International Tables Vol C Tables 4.2.6.8 and 6.1.1.4'
N N 0.0061 0.0033 'International Tables Vol C Tables 4.2.6.8 and 6.1.1.4'
O O 0.0106 0.0060 'International Tables Vol C Tables 4.2.6.8 and 6.1.1.4'
S S 0.1246 0.1234 'International Tables Vol C Tables 4.2.6.8 and 6.1.1.4'

loop_
_geom_angle_atom_site_label_1
_geom_angle_atom_site_label_2
_geom_angle_atom_site_label_3
_geom_angle
_geom_angle_site_symmetry_1
_geom_angle_site_symmetry_3
O2 Cd1 O2 161.8(2) 5 .
O2 Cd1 N1 95.10(15) 5 .
O2 Cd1 N1 95.11(16) . .
O2 Cd1 N1 95.11(16) 5 5
O2 Cd1 N1 95.10(15) . 5
N1 Cd1 N1 111.5(2) . 5
O2 Cd1 O1 109.80(15) 5 .
O2 Cd1 O1 54.59(14) . .
N1 Cd1 O1 93.12(15) . .
N1 Cd1 O1 143.35(16) 5 .
O2 Cd1 O1 54.59(14) 5 5
O2 Cd1 O1 109.80(15) . 5
N1 Cd1 O1 143.35(16) . 5
N1 Cd1 O1 93.12(15) 5 5
O1 Cd1 O1 80.9(2) . 5
O2 Cd1 C39 27.54(15) 5 5
O2 Cd1 C39 136.09(18) . 5
N1 Cd1 C39 120.05(17) . 5
N1 Cd1 C39 95.22(15) 5 5
O1 Cd1 C39 95.19(17) . 5
O1 Cd1 C39 27.06(15) 5 5
C26 S1 S1 104.32(18) . 6_675
C39 O1 Cd1 86.9(3) . .
C39 O2 Cd1 97.5(4) . .
C65 C14 N2 106.6(6) . .
C57 N2 C14 106.8(5) . .
C57 N2 C85 127.9(6) . .
C14 N2 C85 125.2(6) . .
C31 C26 C42 118.7(5) . .
C31 C26 S1 121.5(4) . .
C42 C26 S1 119.8(4) . .
C62 C31 C26 121.5(6) . .
O1 C39 O2 121.0(5) . .
O1 C39 C42 120.4(5) . .
O2 C39 C42 118.6(6) . .
C66 C42 C26 118.5(5) . .
C66 C42 C39 118.7(5) . .
C26 C42 C39 122.8(5) . .
C66 C48 C62 117.1(6) . .
C57 N1 C65 105.2(5) . .
C57 N1 Cd1 134.2(4) . .
C65 N1 Cd1 120.6(4) . .
N1 C57 N2 111.5(5) . .
N1 C57 C76 126.3(5) . .
N2 C57 C76 122.0(5) . .
C31 C62 C48 120.3(6) . .
C14 C65 N1 109.8(6) . .
C48 C66 C42 123.8(6) . .
C105 C85 N2 115.2(8) . .
C105 C100 C100 113.6(13) . 4_556
C85 C105 C100 124.4(11) . .

loop_
_geom_bond_atom_site_label_1
_geom_bond_atom_site_label_2
_geom_bond_distance
_geom_bond_site_symmetry_2
Cd1 O2 2.249(4) 5
Cd1 O2 2.249(4) .
Cd1 N1 2.286(4) .
Cd1 N1 2.286(4) 5
Cd1 O1 2.494(4) .
Cd1 O1 2.494(4) 5
Cd1 C39 2.725(6) 5
S1 C26 1.795(5) .
S1 S1 2.047(3) 6_675
O1 C39 1.241(7) .
O2 C39 1.271(6) .
C14 C65 1.338(9) .
C14 N2 1.367(8) .
N2 C57 1.347(7) .
N2 C85 1.441(8) .
C26 C31 1.381(8) .
C26 C42 1.394(7) .
C31 C62 1.362(8) .
C39 C42 1.476(8) .
C42 C66 1.381(8) .
C48 C66 1.351(9) .
C48 C62 1.413(10) .
N1 C57 1.310(7) .
N1 C65 1.381(7) .
C57 C76 1.493(9) .
C85 C105 1.373(12) .
C100 C105 1.434(14) .
C100 C100 1.49(2) 4_556
